data_4302286
loop_
_publ_author_name
'Chiang, Karen P.'
'Barrett, Pamela M.'
'Ding, Feizhi'
'Smith, Jeremy M.'
'Kingsley, Savariraj'
'Brennessel, William W.'
'Clark, Meghan M.'
'Lachicotte, Rene J.'
'Holland, Patrick L.'

_publ_section_title
;
 Ligand Dependence of Binding to Three-Coordinate Fe(II) Complexes
;
_journal_coden_ASTM INOCAJ
_journal_issue 12
_journal_name_full 'Inorganic Chemistry'
_journal_page_first 5106
_journal_page_last 5116
_journal_paper_doi 10.1021/ic802440h
_journal_volume 48
_journal_year 2009
_chemical_formula_moiety 'C42 H57 F3 Fe N2 S'
_chemical_formula_sum 'C42 H57 F3 Fe N2 S'
_chemical_formula_weight 734.81
_chemical_name_common holsk05
_space_group_IT_number 14
_symmetry_cell_setting monoclinic
_symmetry_space_group_name_Hall '-P 2ybc'
_symmetry_space_group_name_H-M 'P 1 21/c 1'
_atom_sites_solution_hydrogens geom
_atom_sites_solution_primary direct
_atom_sites_solution_secondary difmap
_audit_creation_method SHELXL-97
_cell_angle_alpha 90.00
_cell_angle_beta 114.980(1)
_cell_angle_gamma 90.00
_cell_formula_units_Z 4
_cell_length_a 22.1226(10)
_cell_length_b 9.6586(4)
_cell_length_c 20.9138(9)
_cell_measurement_reflns_used 7569
_cell_measurement_temperature 193(2)
_cell_measurement_theta_max 27.02
_cell_measurement_theta_min 2.52
_cell_volume 4050.7(3)
_computing_cell_refinement 'SAINT (Bruker, 2003)'
_computing_data_collection 'SMART (Bruker, 2003)'
_computing_data_reduction 'SAINT (Bruker, 2003)'
_computing_molecular_graphics 'SHELXTL (Bruker, 2000)'
_computing_publication_material 'SHELXTL (Bruker, 2000)'
_computing_structure_refinement 'SHELXL-97 (Sheldrick, 1997)'
_computing_structure_solution 'SHELXS-97 (Sheldrick, 1997)'
_diffrn_ambient_temperature 193(2)
_diffrn_measured_fraction_theta_full 0.960
_diffrn_measured_fraction_theta_max 0.960
_diffrn_measurement_device_type 'Siemens SMART CCD Platform'
_diffrn_measurement_method 'area detector, \w scans per \f'
_diffrn_radiation_monochromator graphite
_diffrn_radiation_source 'normal-focus sealed tube'
_diffrn_radiation_type MoK\a
_diffrn_radiation_wavelength 0.71073
_diffrn_reflns_av_R_equivalents 0.0171
_diffrn_reflns_av_sigmaI/netI 0.0236
_diffrn_reflns_limit_h_max 27
_diffrn_reflns_limit_h_min -28
_diffrn_reflns_limit_k_max 12
_diffrn_reflns_limit_k_min -10
_diffrn_reflns_limit_l_max 21
_diffrn_reflns_limit_l_min -26
_diffrn_reflns_number 22940
_diffrn_reflns_theta_full 27.10
_diffrn_reflns_theta_max 27.10
_diffrn_reflns_theta_min 1.95
_exptl_absorpt_coefficient_mu 0.468
_exptl_absorpt_correction_T_max 0.9374
_exptl_absorpt_correction_T_min 0.8497
_exptl_absorpt_correction_type multi-scan
_exptl_absorpt_process_details 'SADABS (Blessing, 1995)'
_exptl_crystal_colour red
_exptl_crystal_density_diffrn 1.205
_exptl_crystal_density_method 'not measured'
_exptl_crystal_description block
_exptl_crystal_F_000 1568
_exptl_crystal_size_max 0.36
_exptl_crystal_size_mid 0.28
_exptl_crystal_size_min 0.14
_refine_diff_density_max 0.482
_refine_diff_density_min -0.400
_refine_diff_density_rms 0.040
_refine_ls_extinction_method none
_refine_ls_goodness_of_fit_ref 1.087
_refine_ls_hydrogen_treatment constr
_refine_ls_matrix_type full
_refine_ls_number_parameters 456
_refine_ls_number_reflns 8599
_refine_ls_number_restraints 0
_refine_ls_restrained_S_all 1.087
_refine_ls_R_factor_all 0.0461
_refine_ls_R_factor_gt 0.0344
_refine_ls_shift/su_max 0.002
_refine_ls_shift/su_mean 0.000
_refine_ls_structure_factor_coef Fsqd
_refine_ls_weighting_details 'calc w=1/[\s^2^(Fo^2^)+(0.0575P)^2^+0.1277P] where P=(Fo^2^+2Fc^2^)/3'
_refine_ls_weighting_scheme calc
_refine_ls_wR_factor_gt 0.0946
_refine_ls_wR_factor_ref 0.0983
_reflns_number_gt 6888
_reflns_number_total 8599
_reflns_threshold_expression >2sigma(I)
_cod_data_source_file ic802440h_si_001_3.cif
_cod_data_source_block holsk05
_cod_database_code 4302286

loop_
_symmetry_equiv_pos_as_xyz
'x, y, z'
'-x, y+1/2, -z+1/2'
'-x, -y, -z'
'x, -y-1/2, z-1/2'

loop_
_atom_site_label
_atom_site_type_symbol
_atom_site_fract_x
_atom_site_fract_y
_atom_site_fract_z
_atom_site_U_iso_or_equiv
_atom_site_adp_type
_atom_site_occupancy
_atom_site_symmetry_multiplicity
_atom_site_calc_flag
_atom_site_refinement_flags
_atom_site_disorder_assembly
_atom_site_disorder_group
Fe1 Fe 0.771269(10) 0.11475(2) 0.472780(11) 0.03177(8) Uani 1 1 d . . .
N11 N 0.69492(6) 0.21089(13) 0.47673(6) 0.0282(3) Uani 1 1 d . . .
N21 N 0.83062(6) 0.14406(13) 0.57300(6) 0.0303(3) Uani 1 1 d . . .
C11 C 0.63414(8) 0.35212(18) 0.53655(9) 0.0388(4) Uani 1 1 d . . .
C21 C 0.69410(7) 0.27025(16) 0.53431(8) 0.0307(3) Uani 1 1 d . . .
C31 C 0.75049(8) 0.26705(17) 0.59882(8) 0.0361(4) Uani 1 1 d . . .
H31A H 0.7442 0.3118 0.6360 0.043 Uiso 1 1 calc R . .
C41 C 0.81473(8) 0.21075(16) 0.61966(8) 0.0326(3) Uani 1 1 d . . .
C51 C 0.86152(9) 0.2338(2) 0.69896(8) 0.0436(4) Uani 1 1 d . . .
C61 C 0.61842(10) 0.2950(2) 0.59694(11) 0.0602(6) Uani 1 1 d . . .
H61A H 0.6101 0.1952 0.5905 0.090 Uiso 1 1 calc R . .
H61B H 0.5788 0.3416 0.5963 0.090 Uiso 1 1 calc R . .
H61C H 0.6564 0.3121 0.6423 0.090 Uiso 1 1 calc R . .
C71 C 0.65582(11) 0.5044(2) 0.55201(13) 0.0593(5) Uani 1 1 d . . .
H71A H 0.6691 0.5392 0.5158 0.089 Uiso 1 1 calc R . .
H71B H 0.6936 0.5114 0.5984 0.089 Uiso 1 1 calc R . .
H71C H 0.6185 0.5598 0.5516 0.089 Uiso 1 1 calc R . .
C81 C 0.56884(9) 0.3499(2) 0.47029(11) 0.0547(5) Uani 1 1 d . . .
H81A H 0.5760 0.3890 0.4308 0.082 Uiso 1 1 calc R . .
H81B H 0.5354 0.4051 0.4781 0.082 Uiso 1 1 calc R . .
H81C H 0.5531 0.2542 0.4593 0.082 Uiso 1 1 calc R . .
C91 C 0.86930(12) 0.3919(2) 0.71312(11) 0.0674(6) Uani 1 1 d . . .
H91A H 0.9026 0.4086 0.7614 0.101 Uiso 1 1 calc R . .
H91B H 0.8264 0.4312 0.7072 0.101 Uiso 1 1 calc R . .
H91C H 0.8838 0.4358 0.6797 0.101 Uiso 1 1 calc R . .
C101 C 0.82898(12) 0.1690(3) 0.74362(10) 0.0724(7) Uani 1 1 d . . .
H10A H 0.8233 0.0693 0.7343 0.109 Uiso 1 1 calc R . .
H10B H 0.7853 0.2118 0.7314 0.109 Uiso 1 1 calc R . .
H10C H 0.8575 0.1846 0.7937 0.109 Uiso 1 1 calc R . .
C111 C 0.93203(9) 0.1726(2) 0.72617(9) 0.0527(5) Uani 1 1 d . . .
H11A H 0.9291 0.0726 0.7175 0.079 Uiso 1 1 calc R . .
H11B H 0.9559 0.1901 0.7769 0.079 Uiso 1 1 calc R . .
H11C H 0.9561 0.2160 0.7014 0.079 Uiso 1 1 calc R . .
C12 C 0.64151(7) 0.20351(16) 0.40716(8) 0.0296(3) Uani 1 1 d . . .
C22 C 0.59696(8) 0.09100(16) 0.38949(8) 0.0327(3) Uani 1 1 d . . .
C32 C 0.54947(8) 0.0796(2) 0.32021(9) 0.0433(4) Uani 1 1 d . . .
H32A H 0.5183 0.0056 0.3074 0.052 Uiso 1 1 calc R . .
C42 C 0.54684(9) 0.1745(2) 0.26945(9) 0.0502(5) Uani 1 1 d . . .
H42A H 0.5139 0.1654 0.2224 0.060 Uiso 1 1 calc R . .
C52 C 0.59152(9) 0.2813(2) 0.28680(9) 0.0448(4) Uani 1 1 d . . .
H52A H 0.5895 0.3448 0.2512 0.054 Uiso 1 1 calc R . .
C62 C 0.64004(8) 0.29922(17) 0.35574(8) 0.0357(4) Uani 1 1 d . . .
C72 C 0.60218(8) -0.01715(17) 0.44485(9) 0.0358(4) Uani 1 1 d . . .
H72A H 0.6196 0.0303 0.4917 0.043 Uiso 1 1 calc R . .
C82 C 0.53604(10) -0.0839(3) 0.43276(12) 0.0669(6) Uani 1 1 d . . .
H82A H 0.5036 -0.0117 0.4292 0.100 Uiso 1 1 calc R . .
H82B H 0.5423 -0.1453 0.4724 0.100 Uiso 1 1 calc R . .
H82C H 0.5195 -0.1377 0.3890 0.100 Uiso 1 1 calc R . .
C92 C 0.65213(13) -0.1276(2) 0.44828(14) 0.0698(7) Uani 1 1 d . . .
H92A H 0.6952 -0.0842 0.4580 0.105 Uiso 1 1 calc R . .
H92B H 0.6360 -0.1767 0.4031 0.105 Uiso 1 1 calc R . .
H92C H 0.6575 -0.1935 0.4860 0.105 Uiso 1 1 calc R . .
C102 C 0.68884(10) 0.41884(19) 0.37330(10) 0.0455(4) Uani 1 1 d . . .
H10D H 0.7175 0.4171 0.4252 0.055 Uiso 1 1 calc R . .
C112 C 0.73448(10) 0.4024(2) 0.33483(12) 0.0577(5) Uani 1 1 d . . .
H11D H 0.7583 0.3140 0.3481 0.087 Uiso 1 1 calc R . .
H11E H 0.7668 0.4786 0.3482 0.087 Uiso 1 1 calc R . .
H11F H 0.7074 0.4043 0.2837 0.087 Uiso 1 1 calc R . .
C122 C 0.65326(12) 0.5588(2) 0.35504(13) 0.0643(6) Uani 1 1 d . . .
H12A H 0.6250 0.5691 0.3804 0.096 Uiso 1 1 calc R . .
H12B H 0.6255 0.5636 0.3041 0.096 Uiso 1 1 calc R . .
H12C H 0.6864 0.6333 0.3689 0.096 Uiso 1 1 calc R . .
C13 C 0.89388(7) 0.08450(17) 0.58396(8) 0.0318(3) Uani 1 1 d . . .
C23 C 0.90236(8) -0.06009(18) 0.59286(8) 0.0362(4) Uani 1 1 d . . .
C33 C 0.96136(8) -0.11748(19) 0.59615(9) 0.0427(4) Uani 1 1 d . . .
H33A H 0.9682 -0.2145 0.6029 0.051 Uiso 1 1 calc R . .
C43 C 1.00990(8) -0.0374(2) 0.58982(9) 0.0461(4) Uani 1 1 d . . .
H43A H 1.0499 -0.0788 0.5926 0.055 Uiso 1 1 calc R . .
C53 C 1.00023(8) 0.1038(2) 0.57946(9) 0.0438(4) Uani 1 1 d . . .
H53A H 1.0338 0.1585 0.5747 0.053 Uiso 1 1 calc R . .
C63 C 0.94250(8) 0.16755(18) 0.57591(8) 0.0359(4) Uani 1 1 d . . .
C73 C 0.84991(9) -0.15457(19) 0.59912(11) 0.0492(5) Uani 1 1 d . . .
H73A H 0.8102 -0.0967 0.5923 0.059 Uiso 1 1 calc R . .
C83 C 0.82748(11) -0.2671(2) 0.54189(13) 0.0712(7) Uani 1 1 d . . .
H83A H 0.8107 -0.2235 0.4953 0.107 Uiso 1 1 calc R . .
H83B H 0.7920 -0.3227 0.5455 0.107 Uiso 1 1 calc R . .
H83C H 0.8654 -0.3269 0.5484 0.107 Uiso 1 1 calc R . .
C93 C 0.87525(12) -0.2216(3) 0.67218(13) 0.0702(6) Uani 1 1 d . . .
H93A H 0.8882 -0.1492 0.7084 0.105 Uiso 1 1 calc R . .
H93B H 0.9140 -0.2799 0.6799 0.105 Uiso 1 1 calc R . .
H93C H 0.8398 -0.2785 0.6751 0.105 Uiso 1 1 calc R . .
C103 C 0.93286(9) 0.32315(19) 0.56262(9) 0.0453(4) Uani 1 1 d . . .
H10E H 0.8946 0.3528 0.5729 0.054 Uiso 1 1 calc R . .
C113 C 0.91573(14) 0.3576(2) 0.48546(12) 0.0700(7) Uani 1 1 d . . .
H11G H 0.8764 0.3045 0.4547 0.105 Uiso 1 1 calc R . .
H11H H 0.9535 0.3337 0.4748 0.105 Uiso 1 1 calc R . .
H11I H 0.9063 0.4569 0.4774 0.105 Uiso 1 1 calc R . .
C123 C 0.99430(12) 0.4074(2) 0.61001(13) 0.0727(7) Uani 1 1 d . . .
H12D H 1.0069 0.3828 0.6595 0.109 Uiso 1 1 calc R . .
H12E H 0.9838 0.5064 0.6033 0.109 Uiso 1 1 calc R . .
H12F H 1.0314 0.3869 0.5976 0.109 Uiso 1 1 calc R . .
S1 S 0.81741(2) 0.02404(5) 0.40390(2) 0.04623(13) Uani 1 1 d . . .
C14 C 0.76167(8) -0.07082(17) 0.33038(8) 0.0335(3) Uani 1 1 d . . .
C24 C 0.69377(8) -0.04302(19) 0.29471(9) 0.0420(4) Uani 1 1 d . . .
H24A H 0.6748 0.0315 0.3096 0.050 Uiso 1 1 calc R . .
C34 C 0.65378(9) -0.12313(19) 0.23772(9) 0.0450(4) Uani 1 1 d . . .
H34A H 0.6075 -0.1035 0.2140 0.054 Uiso 1 1 calc R . .
C44 C 0.68061(8) -0.23141(18) 0.21504(8) 0.0378(4) Uani 1 1 d . . .
C54 C 0.74794(9) -0.2587(2) 0.24956(10) 0.0469(4) Uani 1 1 d . . .
H54A H 0.7668 -0.3324 0.2340 0.056 Uiso 1 1 calc R . .
C64 C 0.78812(9) -0.17938(19) 0.30671(9) 0.0448(4) Uani 1 1 d . . .
H64A H 0.8344 -0.1993 0.3301 0.054 Uiso 1 1 calc R . .
C74 C 0.63795(11) -0.3213(2) 0.15511(10) 0.0526(5) Uani 1 1 d . . .
F14 F 0.62203(9) -0.44019(15) 0.17526(7) 0.1053(6) Uani 1 1 d . . .
F24 F 0.58080(7) -0.26330(15) 0.11272(6) 0.0803(4) Uani 1 1 d . . .
F34 F 0.66653(8) -0.3526(2) 0.11283(8) 0.1068(6) Uani 1 1 d . . .

loop_
_atom_site_aniso_label
_atom_site_aniso_U_11
_atom_site_aniso_U_22
_atom_site_aniso_U_33
_atom_site_aniso_U_23
_atom_site_aniso_U_13
_atom_site_aniso_U_12
Fe1 0.02764(12) 0.03722(14) 0.02845(12) -0.00745(9) 0.00990(9) 0.00238(9)
N11 0.0281(6) 0.0271(6) 0.0293(6) -0.0023(5) 0.0121(5) -0.0004(5)
N21 0.0285(6) 0.0323(7) 0.0280(6) -0.0010(5) 0.0100(5) -0.0019(5)
C11 0.0402(9) 0.0357(9) 0.0476(10) -0.0065(7) 0.0255(8) 0.0016(7)
C21 0.0332(8) 0.0263(8) 0.0364(8) -0.0031(6) 0.0184(7) -0.0031(6)
C31 0.0413(9) 0.0386(9) 0.0318(8) -0.0101(7) 0.0189(7) -0.0055(7)
C41 0.0374(8) 0.0312(8) 0.0286(8) -0.0022(6) 0.0135(7) -0.0073(7)
C51 0.0470(10) 0.0539(11) 0.0264(8) -0.0055(7) 0.0120(7) -0.0083(8)
C61 0.0558(12) 0.0751(15) 0.0682(14) 0.0031(11) 0.0444(11) 0.0055(11)
C71 0.0620(12) 0.0378(10) 0.0857(15) -0.0140(10) 0.0387(12) 0.0030(9)
C81 0.0411(10) 0.0619(13) 0.0632(13) -0.0105(10) 0.0239(9) 0.0153(9)
C91 0.0748(15) 0.0622(14) 0.0462(12) -0.0225(10) 0.0070(11) -0.0113(12)
C101 0.0678(14) 0.115(2) 0.0365(11) 0.0116(12) 0.0236(10) -0.0061(14)
C111 0.0459(10) 0.0745(14) 0.0261(8) -0.0020(9) 0.0038(8) -0.0069(10)
C12 0.0266(7) 0.0306(8) 0.0311(8) -0.0008(6) 0.0116(6) 0.0049(6)
C22 0.0291(7) 0.0325(8) 0.0348(8) 0.0006(6) 0.0117(6) 0.0030(6)
C32 0.0339(9) 0.0461(10) 0.0406(10) -0.0016(8) 0.0068(7) -0.0040(8)
C42 0.0415(10) 0.0642(13) 0.0328(9) 0.0056(9) 0.0040(8) 0.0037(9)
C52 0.0443(10) 0.0480(11) 0.0378(9) 0.0114(8) 0.0132(8) 0.0076(8)
C62 0.0372(8) 0.0346(9) 0.0370(9) 0.0036(7) 0.0173(7) 0.0064(7)
C72 0.0350(8) 0.0332(9) 0.0357(9) 0.0004(7) 0.0115(7) -0.0037(7)
C82 0.0478(11) 0.0811(16) 0.0612(13) 0.0196(12) 0.0127(10) -0.0201(11)
C92 0.0889(17) 0.0426(12) 0.0972(18) 0.0230(11) 0.0582(15) 0.0220(11)
C102 0.0536(11) 0.0394(10) 0.0456(10) 0.0068(8) 0.0229(9) -0.0038(8)
C112 0.0552(12) 0.0546(13) 0.0729(14) 0.0172(10) 0.0363(11) 0.0039(10)
C122 0.0922(17) 0.0359(10) 0.0876(16) 0.0037(10) 0.0602(14) 0.0015(11)
C13 0.0261(7) 0.0400(9) 0.0232(7) -0.0016(6) 0.0046(6) -0.0022(6)
C23 0.0283(8) 0.0395(9) 0.0353(9) 0.0038(7) 0.0082(7) 0.0014(7)
C33 0.0342(8) 0.0472(10) 0.0408(9) 0.0071(8) 0.0102(7) 0.0074(8)
C43 0.0292(8) 0.0674(13) 0.0395(10) 0.0076(9) 0.0123(7) 0.0081(8)
C53 0.0309(8) 0.0627(12) 0.0373(9) 0.0017(8) 0.0138(7) -0.0093(8)
C63 0.0331(8) 0.0434(9) 0.0270(8) -0.0014(7) 0.0086(7) -0.0086(7)
C73 0.0341(9) 0.0368(10) 0.0758(14) 0.0101(9) 0.0223(9) 0.0015(8)
C83 0.0527(12) 0.0494(13) 0.0956(18) -0.0041(12) 0.0157(12) -0.0118(10)
C93 0.0752(15) 0.0611(14) 0.0865(17) 0.0184(12) 0.0459(13) -0.0066(12)
C103 0.0468(10) 0.0422(10) 0.0468(10) -0.0021(8) 0.0197(8) -0.0125(8)
C113 0.0923(17) 0.0478(12) 0.0549(13) 0.0076(10) 0.0165(12) -0.0101(12)
C123 0.0815(16) 0.0598(14) 0.0654(14) -0.0069(11) 0.0199(13) -0.0344(12)
S1 0.0307(2) 0.0631(3) 0.0454(3) -0.0249(2) 0.01661(19) -0.0051(2)
C14 0.0338(8) 0.0380(9) 0.0304(8) -0.0047(7) 0.0153(7) -0.0023(7)
C24 0.0397(9) 0.0442(10) 0.0392(9) -0.0069(8) 0.0139(8) 0.0073(8)
C34 0.0371(9) 0.0511(11) 0.0374(9) -0.0016(8) 0.0066(7) 0.0037(8)
C44 0.0443(9) 0.0376(9) 0.0288(8) -0.0005(7) 0.0129(7) -0.0061(7)
C54 0.0495(10) 0.0437(10) 0.0498(11) -0.0150(8) 0.0233(9) -0.0012(8)
C64 0.0336(8) 0.0503(11) 0.0477(10) -0.0127(8) 0.0146(8) 0.0022(8)
C74 0.0662(13) 0.0470(11) 0.0363(10) -0.0043(8) 0.0136(9) -0.0087(10)
F14 0.1565(15) 0.0577(8) 0.0535(8) 0.0030(6) -0.0028(9) -0.0518(9)
F24 0.0710(8) 0.0761(9) 0.0560(8) -0.0096(7) -0.0102(6) -0.0105(7)
F34 0.1003(12) 0.1506(16) 0.0689(9) -0.0675(10) 0.0349(9) -0.0272(11)

loop_
_atom_type_symbol
_atom_type_description
_atom_type_scat_dispersion_real
_atom_type_scat_dispersion_imag
_atom_type_scat_source
C C 0.0033 0.0016 'International Tables Vol C Tables 4.2.6.8 and 6.1.1.4'
H H 0.0000 0.0000 'International Tables Vol C Tables 4.2.6.8 and 6.1.1.4'
N N 0.0061 0.0033 'International Tables Vol C Tables 4.2.6.8 and 6.1.1.4'
F F 0.0171 0.0103 'International Tables Vol C Tables 4.2.6.8 and 6.1.1.4'
S S 0.1246 0.1234 'International Tables Vol C Tables 4.2.6.8 and 6.1.1.4'
Fe Fe 0.3463 0.8444 'International Tables Vol C Tables 4.2.6.8 and 6.1.1.4'

loop_
_geom_angle_atom_site_label_1
_geom_angle_atom_site_label_2
_geom_angle_atom_site_label_3
_geom_angle
_geom_angle_site_symmetry_1
_geom_angle_site_symmetry_3
_geom_angle_publ_flag
N11 Fe1 N21 94.94(5) . . ?
N11 Fe1 S1 146.97(4) . . ?
N21 Fe1 S1 117.13(4) . . ?
C21 N11 C12 127.81(13) . . ?
C21 N11 Fe1 125.41(10) . . ?
C12 N11 Fe1 106.78(9) . . ?
C41 N21 C13 127.98(13) . . ?
C41 N21 Fe1 125.80(10) . . ?
C13 N21 Fe1 106.18(9) . . ?
C81 C11 C71 107.24(16) . . ?
C81 C11 C61 106.51(15) . . ?
C71 C11 C61 109.09(16) . . ?
C81 C11 C21 117.20(14) . . ?
C71 C11 C21 107.29(14) . . ?
C61 C11 C21 109.31(14) . . ?
N11 C21 C31 120.80(14) . . ?
N11 C21 C11 125.26(14) . . ?
C31 C21 C11 113.90(13) . . ?
C21 C31 C41 132.82(14) . . ?
C21 C31 H31A 113.6 . . ?
C41 C31 H31A 113.6 . . ?
N21 C41 C31 120.22(14) . . ?
N21 C41 C51 125.90(14) . . ?
C31 C41 C51 113.88(14) . . ?
C101 C51 C111 106.38(16) . . ?
C101 C51 C91 109.16(19) . . ?
C111 C51 C91 107.15(17) . . ?
C101 C51 C41 108.59(15) . . ?
C111 C51 C41 117.03(15) . . ?
C91 C51 C41 108.34(15) . . ?
C11 C61 H61A 109.5 . . ?
C11 C61 H61B 109.5 . . ?
H61A C61 H61B 109.5 . . ?
C11 C61 H61C 109.5 . . ?
H61A C61 H61C 109.5 . . ?
H61B C61 H61C 109.5 . . ?
C11 C71 H71A 109.5 . . ?
C11 C71 H71B 109.5 . . ?
H71A C71 H71B 109.5 . . ?
C11 C71 H71C 109.5 . . ?
H71A C71 H71C 109.5 . . ?
H71B C71 H71C 109.5 . . ?
C11 C81 H81A 109.5 . . ?
C11 C81 H81B 109.5 . . ?
H81A C81 H81B 109.5 . . ?
C11 C81 H81C 109.5 . . ?
H81A C81 H81C 109.5 . . ?
H81B C81 H81C 109.5 . . ?
C51 C91 H91A 109.5 . . ?
C51 C91 H91B 109.5 . . ?
H91A C91 H91B 109.5 . . ?
C51 C91 H91C 109.5 . . ?
H91A C91 H91C 109.5 . . ?
H91B C91 H91C 109.5 . . ?
C51 C101 H10A 109.5 . . ?
C51 C101 H10B 109.5 . . ?
H10A C101 H10B 109.5 . . ?
C51 C101 H10C 109.5 . . ?
H10A C101 H10C 109.5 . . ?
H10B C101 H10C 109.5 . . ?
C51 C111 H11A 109.5 . . ?
C51 C111 H11B 109.5 . . ?
H11A C111 H11B 109.5 . . ?
C51 C111 H11C 109.5 . . ?
H11A C111 H11C 109.5 . . ?
H11B C111 H11C 109.5 . . ?
C22 C12 C62 121.24(14) . . ?
C22 C12 N11 119.29(13) . . ?
C62 C12 N11 118.98(14) . . ?
C32 C22 C12 118.18(15) . . ?
C32 C22 C72 121.22(15) . . ?
C12 C22 C72 120.58(14) . . ?
C42 C32 C22 121.04(17) . . ?
C42 C32 H32A 119.5 . . ?
C22 C32 H32A 119.5 . . ?
C52 C42 C32 120.27(17) . . ?
C52 C42 H42A 119.9 . . ?
C32 C42 H42A 119.9 . . ?
C42 C52 C62 121.41(16) . . ?
C42 C52 H52A 119.3 . . ?
C62 C52 H52A 119.3 . . ?
C52 C62 C12 117.82(15) . . ?
C52 C62 C102 120.13(15) . . ?
C12 C62 C102 122.06(15) . . ?
C92 C72 C82 109.93(17) . . ?
C92 C72 C22 109.73(14) . . ?
C82 C72 C22 113.89(14) . . ?
C92 C72 H72A 107.7 . . ?
C82 C72 H72A 107.7 . . ?
C22 C72 H72A 107.7 . . ?
C72 C82 H82A 109.5 . . ?
C72 C82 H82B 109.5 . . ?
H82A C82 H82B 109.5 . . ?
C72 C82 H82C 109.5 . . ?
H82A C82 H82C 109.5 . . ?
H82B C82 H82C 109.5 . . ?
C72 C92 H92A 109.5 . . ?
C72 C92 H92B 109.5 . . ?
H92A C92 H92B 109.5 . . ?
C72 C92 H92C 109.5 . . ?
H92A C92 H92C 109.5 . . ?
H92B C92 H92C 109.5 . . ?
C62 C102 C122 111.98(16) . . ?
C62 C102 C112 110.56(16) . . ?
C122 C102 C112 109.99(16) . . ?
C62 C102 H10D 108.1 . . ?
C122 C102 H10D 108.1 . . ?
C112 C102 H10D 108.1 . . ?
C102 C112 H11D 109.5 . . ?
C102 C112 H11E 109.5 . . ?
H11D C112 H11E 109.5 . . ?
C102 C112 H11F 109.5 . . ?
H11D C112 H11F 109.5 . . ?
H11E C112 H11F 109.5 . . ?
C102 C122 H12A 109.5 . . ?
C102 C122 H12B 109.5 . . ?
H12A C122 H12B 109.5 . . ?
C102 C122 H12C 109.5 . . ?
H12A C122 H12C 109.5 . . ?
H12B C122 H12C 109.5 . . ?
C63 C13 C23 120.93(15) . . ?
C63 C13 N21 119.60(14) . . ?
C23 C13 N21 118.87(14) . . ?
C33 C23 C13 118.04(15) . . ?
C33 C23 C73 119.27(16) . . ?
C13 C23 C73 122.69(15) . . ?
C43 C33 C23 121.70(17) . . ?
C43 C33 H33A 119.1 . . ?
C23 C33 H33A 119.1 . . ?
C33 C43 C53 119.63(16) . . ?
C33 C43 H43A 120.2 . . ?
C53 C43 H43A 120.2 . . ?
C43 C53 C63 121.49(16) . . ?
C43 C53 H53A 119.3 . . ?
C63 C53 H53A 119.3 . . ?
C53 C63 C13 118.17(16) . . ?
C53 C63 C103 119.99(15) . . ?
C13 C63 C103 121.83(15) . . ?
C23 C73 C93 111.56(16) . . ?
C23 C73 C83 111.34(17) . . ?
C93 C73 C83 109.89(18) . . ?
C23 C73 H73A 108.0 . . ?
C93 C73 H73A 108.0 . . ?
C83 C73 H73A 108.0 . . ?
C73 C83 H83A 109.5 . . ?
C73 C83 H83B 109.5 . . ?
H83A C83 H83B 109.5 . . ?
C73 C83 H83C 109.5 . . ?
H83A C83 H83C 109.5 . . ?
H83B C83 H83C 109.5 . . ?
C73 C93 H93A 109.5 . . ?
C73 C93 H93B 109.5 . . ?
H93A C93 H93B 109.5 . . ?
C73 C93 H93C 109.5 . . ?
H93A C93 H93C 109.5 . . ?
H93B C93 H93C 109.5 . . ?
C63 C103 C113 111.07(15) . . ?
C63 C103 C123 112.77(17) . . ?
C113 C103 C123 108.84(17) . . ?
C63 C103 H10E 108.0 . . ?
C113 C103 H10E 108.0 . . ?
C123 C103 H10E 108.0 . . ?
C103 C113 H11G 109.5 . . ?
C103 C113 H11H 109.5 . . ?
H11G C113 H11H 109.5 . . ?
C103 C113 H11I 109.5 . . ?
H11G C113 H11I 109.5 . . ?
H11H C113 H11I 109.5 . . ?
C103 C123 H12D 109.5 . . ?
C103 C123 H12E 109.5 . . ?
H12D C123 H12E 109.5 . . ?
C103 C123 H12F 109.5 . . ?
H12D C123 H12F 109.5 . . ?
H12E C123 H12F 109.5 . . ?
C14 S1 Fe1 114.70(5) . . ?
C64 C14 C24 118.42(15) . . ?
C64 C14 S1 117.20(12) . . ?
C24 C14 S1 124.38(13) . . ?
C34 C24 C14 120.44(16) . . ?
C34 C24 H24A 119.8 . . ?
C14 C24 H24A 119.8 . . ?
C44 C34 C24 120.56(16) . . ?
C44 C34 H34A 119.7 . . ?
C24 C34 H34A 119.7 . . ?
C54 C44 C34 119.39(15) . . ?
C54 C44 C74 119.33(17) . . ?
C34 C44 C74 121.27(17) . . ?
C44 C54 C64 120.33(16) . . ?
C44 C54 H54A 119.8 . . ?
C64 C54 H54A 119.8 . . ?
C54 C64 C14 120.85(16) . . ?
C54 C64 H64A 119.6 . . ?
C14 C64 H64A 119.6 . . ?
F34 C74 F14 106.39(19) . . ?
F34 C74 F24 103.90(17) . . ?
F14 C74 F24 105.88(18) . . ?
F34 C74 C44 112.61(17) . . ?
F14 C74 C44 113.46(15) . . ?
F24 C74 C44 113.80(17) . . ?

loop_
_geom_bond_atom_site_label_1
_geom_bond_atom_site_label_2
_geom_bond_distance
_geom_bond_site_symmetry_2
_geom_bond_publ_flag
Fe1 N11 1.9595(12) . ?
Fe1 N21 1.9680(12) . ?
Fe1 S1 2.2642(5) . ?
N11 C21 1.3407(19) . ?
N11 C12 1.4374(18) . ?
N21 C41 1.334(2) . ?
N21 C13 1.4392(19) . ?
C11 C81 1.522(3) . ?
C11 C71 1.539(3) . ?
C11 C61 1.546(2) . ?
C11 C21 1.562(2) . ?
C21 C31 1.399(2) . ?
C31 C41 1.408(2) . ?
C31 H31A 0.9500 . ?
C41 C51 1.556(2) . ?
C51 C101 1.533(3) . ?
C51 C111 1.535(3) . ?
C51 C91 1.551(3) . ?
C61 H61A 0.9800 . ?
C61 H61B 0.9800 . ?
C61 H61C 0.9800 . ?
C71 H71A 0.9800 . ?
C71 H71B 0.9800 . ?
C71 H71C 0.9800 . ?
C81 H81A 0.9800 . ?
C81 H81B 0.9800 . ?
C81 H81C 0.9800 . ?
C91 H91A 0.9800 . ?
C91 H91B 0.9800 . ?
C91 H91C 0.9800 . ?
C101 H10A 0.9800 . ?
C101 H10B 0.9800 . ?
C101 H10C 0.9800 . ?
C111 H11A 0.9800 . ?
C111 H11B 0.9800 . ?
C111 H11C 0.9800 . ?
C12 C22 1.407(2) . ?
C12 C62 1.408(2) . ?
C22 C32 1.389(2) . ?
C22 C72 1.527(2) . ?
C32 C42 1.385(3) . ?
C32 H32A 0.9500 . ?
C42 C52 1.368(3) . ?
C42 H42A 0.9500 . ?
C52 C62 1.398(2) . ?
C52 H52A 0.9500 . ?
C62 C102 1.517(2) . ?
C72 C92 1.516(3) . ?
C72 C82 1.519(2) . ?
C72 H72A 1.0000 . ?
C82 H82A 0.9800 . ?
C82 H82B 0.9800 . ?
C82 H82C 0.9800 . ?
C92 H92A 0.9800 . ?
C92 H92B 0.9800 . ?
C92 H92C 0.9800 . ?
C102 C122 1.529(3) . ?
C102 C112 1.542(3) . ?
C102 H10D 1.0000 . ?
C112 H11D 0.9800 . ?
C112 H11E 0.9800 . ?
C112 H11F 0.9800 . ?
C122 H12A 0.9800 . ?
C122 H12B 0.9800 . ?
C122 H12C 0.9800 . ?
C13 C63 1.408(2) . ?
C13 C23 1.411(2) . ?
C23 C33 1.393(2) . ?
C23 C73 1.525(2) . ?
C33 C43 1.374(3) . ?
C33 H33A 0.9500 . ?
C43 C53 1.384(3) . ?
C43 H43A 0.9500 . ?
C53 C63 1.391(2) . ?
C53 H53A 0.9500 . ?
C63 C103 1.527(2) . ?
C73 C93 1.531(3) . ?
C73 C83 1.536(3) . ?
C73 H73A 1.0000 . ?
C83 H83A 0.9800 . ?
C83 H83B 0.9800 . ?
C83 H83C 0.9800 . ?
C93 H93A 0.9800 . ?
C93 H93B 0.9800 . ?
C93 H93C 0.9800 . ?
C103 C113 1.530(3) . ?
C103 C123 1.534(3) . ?
C103 H10E 1.0000 . ?
C113 H11G 0.9800 . ?
C113 H11H 0.9800 . ?
C113 H11I 0.9800 . ?
C123 H12D 0.9800 . ?
C123 H12E 0.9800 . ?
C123 H12F 0.9800 . ?
S1 C14 1.7672(16) . ?
C14 C64 1.390(2) . ?
C14 C24 1.392(2) . ?
C24 C34 1.382(2) . ?
C24 H24A 0.9500 . ?
C34 C44 1.382(2) . ?
C34 H34A 0.9500 . ?
C44 C54 1.379(2) . ?
C44 C74 1.489(2) . ?
C54 C64 1.381(2) . ?
C54 H54A 0.9500 . ?
C64 H64A 0.9500 . ?
C74 F34 1.321(2) . ?
C74 F14 1.321(2) . ?
C74 F24 1.324(2) . ?

loop_
_geom_torsion_atom_site_label_1
_geom_torsion_atom_site_label_2
_geom_torsion_atom_site_label_3
_geom_torsion_atom_site_label_4
_geom_torsion
_geom_torsion_site_symmetry_1
_geom_torsion_site_symmetry_2
_geom_torsion_site_symmetry_3
_geom_torsion_site_symmetry_4
_geom_torsion_publ_flag
N21 Fe1 N11 C21 0.17(13) . . . . ?
S1 Fe1 N11 C21 -166.44(9) . . . . ?
N21 Fe1 N11 C12 -179.39(9) . . . . ?
S1 Fe1 N11 C12 14.01(14) . . . . ?
N11 Fe1 N21 C41 -0.23(13) . . . . ?
S1 Fe1 N21 C41 171.62(11) . . . . ?
N11 Fe1 N21 C13 -178.01(10) . . . . ?
S1 Fe1 N21 C13 -6.17(11) . . . . ?
C12 N11 C21 C31 179.23(14) . . . . ?
Fe1 N11 C21 C31 -0.2(2) . . . . ?
C12 N11 C21 C11 -3.2(2) . . . . ?
Fe1 N11 C21 C11 177.30(11) . . . . ?
C81 C11 C21 N11 7.6(2) . . . . ?
C71 C11 C21 N11 -113.02(18) . . . . ?
C61 C11 C21 N11 128.82(17) . . . . ?
C81 C11 C21 C31 -174.76(16) . . . . ?
C71 C11 C21 C31 64.65(19) . . . . ?
C61 C11 C21 C31 -53.51(19) . . . . ?
N11 C21 C31 C41 0.3(3) . . . . ?
C11 C21 C31 C41 -177.45(17) . . . . ?
C13 N21 C41 C31 177.64(15) . . . . ?
Fe1 N21 C41 C31 0.3(2) . . . . ?
C13 N21 C41 C51 -2.8(3) . . . . ?
Fe1 N21 C41 C51 179.87(12) . . . . ?
C21 C31 C41 N21 -0.4(3) . . . . ?
C21 C31 C41 C51 -179.98(17) . . . . ?
N21 C41 C51 C101 -121.2(2) . . . . ?
C31 C41 C51 C101 58.3(2) . . . . ?
N21 C41 C51 C111 -0.9(2) . . . . ?
C31 C41 C51 C111 178.69(16) . . . . ?
N21 C41 C51 C91 120.32(19) . . . . ?
C31 C41 C51 C91 -60.1(2) . . . . ?
C21 N11 C12 C22 -89.38(19) . . . . ?
Fe1 N11 C12 C22 90.15(14) . . . . ?
C21 N11 C12 C62 98.61(18) . . . . ?
Fe1 N11 C12 C62 -81.85(14) . . . . ?
C62 C12 C22 C32 -2.5(2) . . . . ?
N11 C12 C22 C32 -174.33(14) . . . . ?
C62 C12 C22 C72 175.95(14) . . . . ?
N11 C12 C22 C72 4.1(2) . . . . ?
C12 C22 C32 C42 1.4(3) . . . . ?
C72 C22 C32 C42 -177.08(17) . . . . ?
C22 C32 C42 C52 0.3(3) . . . . ?
C32 C42 C52 C62 -1.0(3) . . . . ?
C42 C52 C62 C12 -0.1(3) . . . . ?
C42 C52 C62 C102 -179.94(18) . . . . ?
C22 C12 C62 C52 1.9(2) . . . . ?
N11 C12 C62 C52 173.74(14) . . . . ?
C22 C12 C62 C102 -178.28(15) . . . . ?
N11 C12 C62 C102 -6.4(2) . . . . ?
C32 C22 C72 C92 92.4(2) . . . . ?
C12 C22 C72 C92 -86.0(2) . . . . ?
C32 C22 C72 C82 -31.3(2) . . . . ?
C12 C22 C72 C82 150.28(17) . . . . ?
C52 C62 C102 C122 57.9(2) . . . . ?
C12 C62 C102 C122 -121.94(18) . . . . ?
C52 C62 C102 C112 -65.2(2) . . . . ?
C12 C62 C102 C112 115.02(18) . . . . ?
C41 N21 C13 C63 -86.57(19) . . . . ?
Fe1 N21 C13 C63 91.15(14) . . . . ?
C41 N21 C13 C23 102.19(19) . . . . ?
Fe1 N21 C13 C23 -80.09(14) . . . . ?
C63 C13 C23 C33 2.4(2) . . . . ?
N21 C13 C23 C33 173.53(14) . . . . ?
C63 C13 C23 C73 -177.74(15) . . . . ?
N21 C13 C23 C73 -6.6(2) . . . . ?
C13 C23 C33 C43 -1.1(3) . . . . ?
C73 C23 C33 C43 179.08(17) . . . . ?
C23 C33 C43 C53 -0.4(3) . . . . ?
C33 C43 C53 C63 0.6(3) . . . . ?
C43 C53 C63 C13 0.7(2) . . . . ?
C43 C53 C63 C103 -178.52(16) . . . . ?
C23 C13 C63 C53 -2.2(2) . . . . ?
N21 C13 C63 C53 -173.29(14) . . . . ?
C23 C13 C63 C103 176.97(15) . . . . ?
N21 C13 C63 C103 5.9(2) . . . . ?
C33 C23 C73 C93 65.4(2) . . . . ?
C13 C23 C73 C93 -114.43(19) . . . . ?
C33 C23 C73 C83 -57.8(2) . . . . ?
C13 C23 C73 C83 122.40(18) . . . . ?
C53 C63 C103 C113 74.6(2) . . . . ?
C13 C63 C103 C113 -104.5(2) . . . . ?
C53 C63 C103 C123 -47.8(2) . . . . ?
C13 C63 C103 C123 132.97(18) . . . . ?
N11 Fe1 S1 C14 -42.51(10) . . . . ?
N21 Fe1 S1 C14 152.52(8) . . . . ?
Fe1 S1 C14 C64 -149.78(12) . . . . ?
Fe1 S1 C14 C24 30.81(17) . . . . ?
C64 C14 C24 C34 0.8(3) . . . . ?
S1 C14 C24 C34 -179.78(14) . . . . ?
C14 C24 C34 C44 -0.4(3) . . . . ?
C24 C34 C44 C54 -0.4(3) . . . . ?
C24 C34 C44 C74 178.17(17) . . . . ?
C34 C44 C54 C64 0.6(3) . . . . ?
C74 C44 C54 C64 -177.95(17) . . . . ?
C44 C54 C64 C14 -0.1(3) . . . . ?
C24 C14 C64 C54 -0.6(3) . . . . ?
S1 C14 C64 C54 179.98(15) . . . . ?
C54 C44 C74 F34 -42.0(3) . . . . ?
C34 C44 C74 F34 139.5(2) . . . . ?
C54 C44 C74 F14 78.9(2) . . . . ?
C34 C44 C74 F14 -99.6(2) . . . . ?
C54 C44 C74 F24 -159.91(17) . . . . ?
C34 C44 C74 F24 21.6(3) . . . . ?
